data_4103658
loop_
_publ_author_name
'Corwin H. Booth'
'Daniel Kazhdan'
'Evan L. Werkema'
'Marc D. Walter'
'Wayne W. Lukens'
'Eric D. Bauer'
'Yung-Jin Hu'
'Laurent Maron'
'Odile Eisenstein'
'Martin Head-Gordon'
'Richard A. Andersen'

_publ_section_title
;
 Intermediate-Valence Tautomerism in Decamethylytterbocene Complexes of
 Methyl-Substituted Bipyridines
;
_journal_name_full 'Journal of the American Chemical Society'
_journal_page_first 17537
_journal_page_last 17549
_journal_paper_doi 10.1021/ja106902s
_journal_volume 132
_journal_year 2010
_chemical_formula_moiety 'C32 H42 N2 Yb'
_chemical_formula_sum 'C32 H42 N2 Yb'
_chemical_formula_weight 627.72
_chemical_name_systematic
; 
 ? 
;
_space_group_IT_number 61
_symmetry_cell_setting orthorhombic
_symmetry_space_group_name_Hall '-P 2ac 2ab'
_symmetry_space_group_name_H-M 'P b c a'
_atom_sites_solution_hydrogens geom
_atom_sites_solution_primary direct
_atom_sites_solution_secondary difmap
_audit_creation_method SHELXL-97
_cell_angle_alpha 90.00
_cell_angle_beta 90.00
_cell_angle_gamma 90.00
_cell_formula_units_Z 16
_cell_length_a 23.847(2)
_cell_length_b 15.1770(15)
_cell_length_c 31.291(3)
_cell_measurement_reflns_used 2465
_cell_measurement_temperature 168(2)
_cell_measurement_theta_max 1.00
_cell_measurement_theta_min 0.80
_cell_volume 11325.0(18)
_computing_cell_refinement 'Bruker SAINT v 7.07'
_computing_data_collection 'Bruker SMART v5.631'
_computing_data_reduction 'Bruker SAINT v 7.07'
_computing_molecular_graphics 'Bruker-AXS xR v.6'
_computing_publication_material 'Bruker-AXS xR v.6'
_computing_structure_refinement 'SHELXL-97 (Sheldrick, 1997)'
_computing_structure_solution 'SHELXS-97 (Sheldrick, 1990)'
_diffrn_ambient_temperature 168(2)
_diffrn_measured_fraction_theta_full 0.997
_diffrn_measured_fraction_theta_max 0.997
_diffrn_measurement_device_type 'Bruker APEX'
_diffrn_measurement_method '\w scans'
_diffrn_radiation_monochromator graphite
_diffrn_radiation_source 'fine-focus sealed tube'
_diffrn_radiation_type MoK\a
_diffrn_radiation_wavelength 0.71073
_diffrn_reflns_av_R_equivalents 0.1172
_diffrn_reflns_av_sigmaI/netI 0.0854
_diffrn_reflns_limit_h_max 22
_diffrn_reflns_limit_h_min -26
_diffrn_reflns_limit_k_max 16
_diffrn_reflns_limit_k_min -16
_diffrn_reflns_limit_l_max 34
_diffrn_reflns_limit_l_min -34
_diffrn_reflns_number 54138
_diffrn_reflns_theta_full 23.22
_diffrn_reflns_theta_max 23.22
_diffrn_reflns_theta_min 2.17
_diffrn_standards_decay_% 0
_diffrn_standards_interval_count 0
_diffrn_standards_interval_time 0
_diffrn_standards_number 0
_exptl_absorpt_coefficient_mu 3.325
_exptl_absorpt_correction_T_max 1.0
_exptl_absorpt_correction_T_min 0.8
_exptl_absorpt_correction_type empirical
_exptl_absorpt_process_details 'Blessing, 1995'
_exptl_crystal_colour brown
_exptl_crystal_density_diffrn 1.473
_exptl_crystal_density_method 'not measured'
_exptl_crystal_description block
_exptl_crystal_F_000 5088
_exptl_crystal_size_max 0.10
_exptl_crystal_size_mid 0.06
_exptl_crystal_size_min 0.06
_refine_diff_density_max 1.129
_refine_diff_density_min -0.564
_refine_diff_density_rms 0.119
_refine_ls_extinction_method none
_refine_ls_goodness_of_fit_ref 0.980
_refine_ls_hydrogen_treatment constr
_refine_ls_matrix_type full
_refine_ls_number_parameters 655
_refine_ls_number_reflns 8087
_refine_ls_number_restraints 0
_refine_ls_restrained_S_all 0.980
_refine_ls_R_factor_all 0.1180
_refine_ls_R_factor_gt 0.0507
_refine_ls_shift/su_max 0.003
_refine_ls_shift/su_mean 0.000
_refine_ls_structure_factor_coef Fsqd
_refine_ls_weighting_details 'calc w=1/[\s^2^(Fo^2^)+(0.0446P)^2^+0.0000P] where P=(Fo^2^+2Fc^2^)/3'
_refine_ls_weighting_scheme calc
_refine_ls_wR_factor_gt 0.1002
_refine_ls_wR_factor_ref 0.1205
_reflns_number_gt 4310
_reflns_number_total 8087
_reflns_threshold_expression >2sigma(I)
_cod_data_source_file ja106902s_si_004.cif
_cod_data_source_block yb6d
_cod_original_cell_volume 11325(2)
_cod_database_code 4103658

loop_
_symmetry_equiv_pos_as_xyz
'x, y, z'
'-x+1/2, -y, z+1/2'
'-x, y+1/2, -z+1/2'
'x+1/2, -y+1/2, -z'
'-x, -y, -z'
'x-1/2, y, -z-1/2'
'x, -y-1/2, z-1/2'
'-x-1/2, y-1/2, z'

loop_
_atom_site_label
_atom_site_type_symbol
_atom_site_fract_x
_atom_site_fract_y
_atom_site_fract_z
_atom_site_U_iso_or_equiv
_atom_site_adp_type
_atom_site_occupancy
_atom_site_symmetry_multiplicity
_atom_site_calc_flag
_atom_site_refinement_flags
Yb1 Yb 0.118614(16) 0.25296(3) -0.014620(11) 0.03099(15) Uani 1 1 d .
N1 N 0.0923(3) 0.2852(6) 0.0611(3) 0.041(2) Uani 1 1 d .
N2 N 0.1455(4) 0.4037(5) 0.0086(3) 0.036(2) Uani 1 1 d .
C1 C 0.2202(6) 0.2100(10) 0.0218(4) 0.066(4) Uani 1 1 d .
C2 C 0.2316(5) 0.2276(8) -0.0193(5) 0.062(4) Uani 1 1 d .
C3 C 0.2057(6) 0.1594(10) -0.0434(4) 0.060(4) Uani 1 1 d .
C4 C 0.1803(5) 0.1011(6) -0.0154(4) 0.051(3) Uani 1 1 d .
C5 C 0.1884(6) 0.1343(9) 0.0258(4) 0.061(4) Uani 1 1 d .
C6 C 0.0073(5) 0.2803(7) -0.0302(3) 0.042(3) Uani 1 1 d .
C7 C 0.0354(4) 0.3420(7) -0.0575(3) 0.036(3) Uani 1 1 d .
C8 C 0.0621(4) 0.2940(7) -0.0904(3) 0.034(3) Uani 1 1 d .
C9 C 0.0520(6) 0.2042(7) -0.0825(4) 0.056(4) Uani 1 1 d .
C10 C 0.0176(5) 0.1931(7) -0.0463(4) 0.052(4) Uani 1 1 d .
C11 C 0.2430(6) 0.2680(11) 0.0578(5) 0.146(9) Uani 1 1 d .
H11A H 0.2839 0.2616 0.0594 0.220 Uiso 1 1 calc R
H11B H 0.2263 0.2498 0.0850 0.220 Uiso 1 1 calc R
H11C H 0.2335 0.3297 0.0521 0.220 Uiso 1 1 calc R
C12 C 0.2730(6) 0.2935(11) -0.0377(8) 0.174(11) Uani 1 1 d .
H12A H 0.2709 0.3486 -0.0214 0.261 Uiso 1 1 calc R
H12B H 0.2637 0.3050 -0.0677 0.261 Uiso 1 1 calc R
H12C H 0.3110 0.2694 -0.0357 0.261 Uiso 1 1 calc R
C13 C 0.2129(7) 0.1418(13) -0.0919(4) 0.155(10) Uani 1 1 d .
H13A H 0.1962 0.0848 -0.0992 0.233 Uiso 1 1 calc R
H13B H 0.2529 0.1411 -0.0990 0.233 Uiso 1 1 calc R
H13C H 0.1942 0.1885 -0.1082 0.233 Uiso 1 1 calc R
C14 C 0.1514(6) 0.0138(9) -0.0244(7) 0.154(10) Uani 1 1 d .
H14A H 0.1117 0.0182 -0.0167 0.231 Uiso 1 1 calc R
H14B H 0.1691 -0.0328 -0.0075 0.231 Uiso 1 1 calc R
H14C H 0.1548 -0.0003 -0.0549 0.231 Uiso 1 1 calc R
C15 C 0.1763(6) 0.0872(13) 0.0682(5) 0.164(11) Uani 1 1 d .
H15A H 0.2112 0.0619 0.0794 0.246 Uiso 1 1 calc R
H15B H 0.1489 0.0401 0.0634 0.246 Uiso 1 1 calc R
H15C H 0.1612 0.1296 0.0888 0.246 Uiso 1 1 calc R
C16 C -0.0315(5) 0.3065(9) 0.0057(4) 0.067(4) Uani 1 1 d .
H16A H -0.0117 0.3459 0.0254 0.100 Uiso 1 1 calc R
H16B H -0.0436 0.2536 0.0212 0.100 Uiso 1 1 calc R
H16C H -0.0643 0.3368 -0.0060 0.100 Uiso 1 1 calc R
C17 C 0.0281(5) 0.4409(7) -0.0551(4) 0.053(3) Uani 1 1 d .
H17A H 0.0417 0.4623 -0.0274 0.080 Uiso 1 1 calc R
H17B H -0.0117 0.4557 -0.0582 0.080 Uiso 1 1 calc R
H17C H 0.0495 0.4689 -0.0781 0.080 Uiso 1 1 calc R
C18 C 0.0907(5) 0.3305(8) -0.1297(3) 0.065(4) Uani 1 1 d .
H18A H 0.1285 0.3058 -0.1319 0.097 Uiso 1 1 calc R
H18B H 0.0930 0.3948 -0.1275 0.097 Uiso 1 1 calc R
H18C H 0.0690 0.3145 -0.1552 0.097 Uiso 1 1 calc R
C19 C 0.0640(6) 0.1304(8) -0.1148(4) 0.089(5) Uani 1 1 d .
H19A H 0.0315 0.1229 -0.1336 0.134 Uiso 1 1 calc R
H19B H 0.0711 0.0752 -0.0994 0.134 Uiso 1 1 calc R
H19C H 0.0969 0.1459 -0.1319 0.134 Uiso 1 1 calc R
C20 C -0.0088(6) 0.1093(7) -0.0337(4) 0.095(5) Uani 1 1 d .
H20A H -0.0308 0.0861 -0.0576 0.142 Uiso 1 1 calc R
H20B H -0.0335 0.1193 -0.0091 0.142 Uiso 1 1 calc R
H20C H 0.0204 0.0668 -0.0258 0.142 Uiso 1 1 calc R
C21 C 0.0701(5) 0.2257(9) 0.0866(4) 0.058(4) Uani 1 1 d .
C22 C 0.0683(5) 0.2315(12) 0.1311(4) 0.081(5) Uani 1 1 d .
H22 H 0.0520 0.1861 0.1479 0.098 Uiso 1 1 calc R
C23 C 0.0902(6) 0.3024(12) 0.1490(4) 0.087(5) Uani 1 1 d .
H23 H 0.0898 0.3083 0.1793 0.105 Uiso 1 1 calc R
C24 C 0.1137(5) 0.3682(10) 0.1241(4) 0.077(4) Uani 1 1 d .
H24 H 0.1303 0.4187 0.1368 0.092 Uiso 1 1 calc R
C25 C 0.1123(5) 0.3577(8) 0.0789(3) 0.046(3) Uani 1 1 d .
C26 C 0.1351(4) 0.4255(8) 0.0512(4) 0.047(3) Uani 1 1 d .
C27 C 0.1449(5) 0.5110(10) 0.0655(5) 0.082(5) Uani 1 1 d .
H27 H 0.1365 0.5274 0.0941 0.098 Uiso 1 1 calc R
C28 C 0.1677(6) 0.5729(9) 0.0368(6) 0.096(6) Uani 1 1 d .
H28 H 0.1751 0.6309 0.0467 0.116 Uiso 1 1 calc R
C29 C 0.1793(5) 0.5528(8) -0.0043(4) 0.063(4) Uani 1 1 d .
C30 C 0.1671(4) 0.4665(7) -0.0162(4) 0.040(3) Uani 1 1 d .
C31 C 0.0458(5) 0.1432(9) 0.0662(4) 0.073(4) Uani 1 1 d .
H31A H 0.0081 0.1559 0.0554 0.110 Uiso 1 1 calc R
H31B H 0.0438 0.0960 0.0875 0.110 Uiso 1 1 calc R
H31C H 0.0698 0.1245 0.0424 0.110 Uiso 1 1 calc R
C32 C 0.1789(5) 0.4407(7) -0.0626(4) 0.063(4) Uani 1 1 d .
H32A H 0.2192 0.4301 -0.0663 0.094 Uiso 1 1 calc R
H32B H 0.1671 0.4886 -0.0816 0.094 Uiso 1 1 calc R
H32C H 0.1581 0.3870 -0.0697 0.094 Uiso 1 1 calc R
Yb51 Yb 0.124913(15) 0.74093(3) 0.260446(11) 0.03109(15) Uani 1 1 d .
N51 N 0.1491(4) 0.8963(6) 0.2389(3) 0.048(2) Uani 1 1 d .
N52 N 0.0988(4) 0.7735(8) 0.1842(3) 0.056(3) Uani 1 1 d .
C51 C 0.2317(4) 0.7128(8) 0.2271(4) 0.042(3) Uani 1 1 d .
C52 C 0.2370(5) 0.7178(8) 0.2714(4) 0.049(3) Uani 1 1 d .
C53 C 0.2119(5) 0.6428(8) 0.2900(3) 0.044(3) Uani 1 1 d .
C54 C 0.1875(5) 0.5917(7) 0.2561(4) 0.053(3) Uani 1 1 d .
C55 C 0.2017(5) 0.6345(8) 0.2174(4) 0.051(3) Uani 1 1 d .
C56 C 0.0135(4) 0.7618(9) 0.2765(3) 0.049(3) Uani 1 1 d .
C57 C 0.0389(4) 0.8178(7) 0.3061(3) 0.034(3) Uani 1 1 d .
C58 C 0.0670(4) 0.7655(7) 0.3361(3) 0.036(3) Uani 1 1 d .
C59 C 0.0577(5) 0.6767(7) 0.3254(4) 0.046(3) Uani 1 1 d .
C60 C 0.0251(6) 0.6760(9) 0.2886(4) 0.058(4) Uani 1 1 d .
C61 C 0.2579(5) 0.7764(9) 0.1951(4) 0.084(5) Uani 1 1 d .
H61A H 0.2372 0.7736 0.1681 0.126 Uiso 1 1 calc R
H61B H 0.2971 0.7599 0.1901 0.126 Uiso 1 1 calc R
H61C H 0.2562 0.8365 0.2065 0.126 Uiso 1 1 calc R
C62 C 0.2754(6) 0.7821(10) 0.2933(4) 0.105(6) Uani 1 1 d .
H62A H 0.3143 0.7696 0.2853 0.157 Uiso 1 1 calc R
H62B H 0.2712 0.7765 0.3243 0.157 Uiso 1 1 calc R
H62C H 0.2657 0.8423 0.2846 0.157 Uiso 1 1 calc R
C63 C 0.2154(6) 0.6187(11) 0.3363(4) 0.103(6) Uani 1 1 d .
H63A H 0.1988 0.6658 0.3536 0.155 Uiso 1 1 calc R
H63B H 0.2548 0.6108 0.3443 0.155 Uiso 1 1 calc R
H63C H 0.1949 0.5636 0.3412 0.155 Uiso 1 1 calc R
C64 C 0.1613(6) 0.5039(8) 0.2603(5) 0.110(6) Uani 1 1 d .
H64A H 0.1833 0.4605 0.2443 0.165 Uiso 1 1 calc R
H64B H 0.1230 0.5059 0.2488 0.165 Uiso 1 1 calc R
H64C H 0.1600 0.4871 0.2905 0.165 Uiso 1 1 calc R
C65 C 0.1938(5) 0.5968(10) 0.1734(4) 0.092(5) Uani 1 1 d .
H65A H 0.1700 0.6364 0.1565 0.139 Uiso 1 1 calc R
H65B H 0.1759 0.5389 0.1755 0.139 Uiso 1 1 calc R
H65C H 0.2304 0.5907 0.1594 0.139 Uiso 1 1 calc R
C66 C -0.0259(5) 0.7928(10) 0.2418(4) 0.088(4) Uani 1 1 d .
H66A H -0.0467 0.7423 0.2304 0.132 Uiso 1 1 calc R
H66B H -0.0043 0.8203 0.2188 0.132 Uiso 1 1 calc R
H66C H -0.0523 0.8357 0.2537 0.132 Uiso 1 1 calc R
C67 C 0.0307(5) 0.9161(7) 0.3071(4) 0.062(4) Uani 1 1 d .
H67A H 0.0485 0.9404 0.3328 0.092 Uiso 1 1 calc R
H67B H -0.0095 0.9295 0.3075 0.092 Uiso 1 1 calc R
H67C H 0.0479 0.9423 0.2816 0.092 Uiso 1 1 calc R
C68 C 0.0933(5) 0.7977(9) 0.3775(3) 0.083(5) Uani 1 1 d .
H68A H 0.1341 0.8010 0.3741 0.125 Uiso 1 1 calc R
H68B H 0.0842 0.7567 0.4007 0.125 Uiso 1 1 calc R
H68C H 0.0786 0.8563 0.3845 0.125 Uiso 1 1 calc R
C69 C 0.0732(6) 0.5993(9) 0.3545(5) 0.126(8) Uani 1 1 d .
H69A H 0.0420 0.5574 0.3555 0.189 Uiso 1 1 calc R
H69B H 0.0810 0.6213 0.3834 0.189 Uiso 1 1 calc R
H69C H 0.1067 0.5699 0.3432 0.189 Uiso 1 1 calc R
C70 C -0.0021(6) 0.5915(10) 0.2732(5) 0.135(8) Uani 1 1 d .
H70A H -0.0232 0.6032 0.2469 0.202 Uiso 1 1 calc R
H70B H -0.0276 0.5693 0.2952 0.202 Uiso 1 1 calc R
H70C H 0.0270 0.5474 0.2674 0.202 Uiso 1 1 calc R
C71 C 0.1639(5) 0.9578(7) 0.2665(5) 0.061(4) Uani 1 1 d .
C72 C 0.1699(5) 1.0463(9) 0.2544(6) 0.087(5) Uani 1 1 d .
H72 H 0.1811 1.0895 0.2746 0.105 Uiso 1 1 calc R
C73 C 0.1590(6) 1.0692(11) 0.2121(6) 0.107(7) Uani 1 1 d .
H73 H 0.1634 1.1287 0.2032 0.129 Uiso 1 1 calc R
C74 C 0.1420(6) 1.0068(11) 0.1831(5) 0.089(5) Uani 1 1 d .
H74 H 0.1331 1.0229 0.1545 0.107 Uiso 1 1 calc R
C75 C 0.1381(5) 0.9174(8) 0.1966(4) 0.052(3) Uani 1 1 d .
C76 C 0.1196(5) 0.8486(10) 0.1680(3) 0.060(4) Uani 1 1 d .
C77 C 0.1242(6) 0.8590(12) 0.1223(4) 0.097(6) Uani 1 1 d .
H77 H 0.1411 0.9102 0.1106 0.117 Uiso 1 1 calc R
C78 C 0.1040(7) 0.7946(16) 0.0960(5) 0.113(8) Uani 1 1 d .
H78 H 0.1051 0.8019 0.0658 0.136 Uiso 1 1 calc R
C79 C 0.0820(6) 0.7185(13) 0.1138(4) 0.091(5) Uani 1 1 d .
H79 H 0.0688 0.6720 0.0962 0.109 Uiso 1 1 calc R
C80 C 0.0798(5) 0.7120(10) 0.1574(4) 0.065(4) Uani 1 1 d .
C81 C 0.1767(5) 0.9311(8) 0.3107(4) 0.072(4) Uani 1 1 d .
H81A H 0.1489 0.9569 0.3302 0.107 Uiso 1 1 calc R
H81B H 0.2142 0.9520 0.3186 0.107 Uiso 1 1 calc R
H81C H 0.1754 0.8667 0.3130 0.107 Uiso 1 1 calc R
C82 C 0.0541(5) 0.6301(9) 0.1766(4) 0.081(4) Uani 1 1 d .
H82A H 0.0815 0.6014 0.1953 0.122 Uiso 1 1 calc R
H82B H 0.0432 0.5896 0.1537 0.122 Uiso 1 1 calc R
H82C H 0.0209 0.6464 0.1933 0.122 Uiso 1 1 calc R
C101 C 0.20524 0.16648 -0.00610 0.01 Uiso 1 1 calc R
C102 C 0.03488 0.26272 -0.06138 0.01 Uiso 1 1 calc R
C103 C 0.21396 0.65992 0.25240 0.01 Uiso 1 1 calc R
C104 C 0.04044 0.73956 0.30654 0.01 Uiso 1 1 calc R

loop_
_atom_site_aniso_label
_atom_site_aniso_U_11
_atom_site_aniso_U_22
_atom_site_aniso_U_33
_atom_site_aniso_U_23
_atom_site_aniso_U_13
_atom_site_aniso_U_12
Yb1 0.0358(3) 0.0297(3) 0.0276(2) 0.00128(19) -0.0015(2) -0.0031(3)
N1 0.039(6) 0.058(6) 0.027(5) 0.004(5) 0.000(4) 0.004(5)
N2 0.029(5) 0.041(6) 0.038(6) 0.002(4) -0.007(4) -0.002(5)
C1 0.061(10) 0.097(12) 0.040(8) -0.026(8) -0.029(7) 0.025(8)
C2 0.041(8) 0.037(9) 0.108(13) 0.018(8) 0.000(8) 0.009(6)
C3 0.072(10) 0.084(11) 0.025(7) 0.017(7) 0.010(6) 0.043(8)
C4 0.044(8) 0.021(7) 0.090(11) -0.005(6) -0.001(7) -0.005(6)
C5 0.057(10) 0.076(10) 0.050(9) 0.030(8) 0.018(7) 0.021(8)
C6 0.038(8) 0.057(8) 0.032(7) 0.011(6) -0.007(5) -0.006(6)
C7 0.040(8) 0.036(7) 0.031(7) -0.008(5) -0.016(5) -0.003(5)
C8 0.040(8) 0.037(6) 0.026(6) -0.004(5) -0.008(5) 0.011(5)
C9 0.095(12) 0.026(7) 0.047(9) -0.013(6) -0.027(8) 0.018(7)
C10 0.049(9) 0.043(8) 0.065(10) 0.017(7) -0.033(7) -0.015(6)
C11 0.092(12) 0.19(2) 0.160(16) -0.133(15) -0.080(11) 0.074(13)
C12 0.054(12) 0.111(16) 0.36(3) 0.111(19) 0.041(15) 0.012(10)
C13 0.167(18) 0.28(3) 0.022(8) -0.018(12) -0.007(10) 0.145(17)
C14 0.067(13) 0.044(10) 0.35(3) -0.034(13) -0.050(15) 0.016(9)
C15 0.086(14) 0.27(2) 0.135(16) 0.161(17) 0.065(12) 0.091(15)
C16 0.035(8) 0.107(12) 0.058(9) 0.021(8) -0.012(6) -0.003(7)
C17 0.057(9) 0.045(7) 0.057(8) -0.009(5) 0.008(6) -0.009(6)
C18 0.065(10) 0.087(10) 0.043(8) -0.004(7) -0.009(7) 0.014(7)
C19 0.109(13) 0.061(10) 0.099(12) -0.049(8) -0.042(10) 0.015(8)
C20 0.112(13) 0.066(9) 0.106(12) 0.047(9) -0.069(10) -0.045(9)
C21 0.040(8) 0.093(11) 0.041(8) 0.022(7) 0.008(5) -0.008(7)
C22 0.033(8) 0.166(17) 0.046(9) 0.027(10) 0.009(6) 0.020(10)
C23 0.048(11) 0.177(19) 0.036(9) 0.004(10) 0.010(8) 0.022(10)
C24 0.054(10) 0.131(13) 0.045(8) -0.036(8) -0.011(7) 0.016(9)
C25 0.036(7) 0.078(9) 0.025(6) -0.003(6) 0.002(5) 0.013(7)
C26 0.020(7) 0.065(8) 0.057(7) -0.036(6) -0.012(6) 0.006(6)
C27 0.048(10) 0.089(12) 0.109(13) -0.046(10) -0.006(8) -0.003(8)
C28 0.062(11) 0.048(10) 0.179(19) -0.049(11) 0.005(11) -0.014(7)
C29 0.055(9) 0.041(8) 0.093(11) -0.026(7) 0.018(8) 0.000(7)
C30 0.023(7) 0.040(8) 0.058(9) -0.010(6) -0.009(6) -0.002(5)
C31 0.077(11) 0.088(11) 0.055(9) 0.043(8) 0.008(8) 0.002(9)
C32 0.064(10) 0.065(9) 0.059(9) 0.023(7) 0.012(7) -0.012(7)
Yb51 0.0337(3) 0.0312(3) 0.0283(3) -0.0022(2) 0.0017(2) -0.0002(3)
N51 0.044(6) 0.044(6) 0.055(7) 0.001(5) 0.009(5) -0.010(4)
N52 0.038(6) 0.102(9) 0.029(5) -0.017(6) 0.005(4) 0.011(5)
C51 0.026(7) 0.049(7) 0.051(8) 0.002(6) 0.007(5) -0.003(5)
C52 0.045(7) 0.053(8) 0.050(8) -0.020(6) -0.017(6) 0.011(6)
C53 0.056(8) 0.050(8) 0.028(7) 0.020(5) 0.012(6) 0.025(6)
C54 0.045(8) 0.031(7) 0.083(10) -0.004(6) 0.009(7) 0.000(5)
C55 0.042(8) 0.072(9) 0.039(8) -0.015(7) 0.004(6) 0.013(7)
C56 0.041(7) 0.068(10) 0.038(7) -0.015(7) 0.007(5) 0.017(7)
C57 0.039(8) 0.034(7) 0.030(6) 0.005(5) 0.005(6) 0.008(5)
C58 0.036(6) 0.049(8) 0.022(5) -0.002(5) 0.010(4) 0.014(6)
C59 0.038(8) 0.043(8) 0.058(9) 0.002(6) 0.031(7) 0.020(5)
C60 0.062(10) 0.053(9) 0.060(10) -0.016(7) 0.028(8) -0.001(7)
C61 0.054(9) 0.086(10) 0.112(12) 0.051(9) 0.038(6) 0.037(8)
C62 0.070(11) 0.120(13) 0.125(14) -0.064(11) -0.016(9) -0.010(9)
C63 0.098(12) 0.179(17) 0.033(8) 0.031(9) 0.015(8) 0.086(11)
C64 0.082(12) 0.039(9) 0.21(2) -0.020(10) 0.048(12) -0.003(7)
C65 0.066(11) 0.142(14) 0.069(11) -0.061(10) -0.012(8) 0.041(9)
C66 0.056(9) 0.164(15) 0.044(8) -0.005(9) 0.004(7) 0.024(9)
C67 0.071(10) 0.061(9) 0.053(8) 0.007(6) 0.020(7) -0.001(7)
C68 0.102(12) 0.121(12) 0.027(7) -0.007(7) -0.003(7) 0.022(9)
C69 0.151(16) 0.102(13) 0.125(14) 0.081(11) 0.096(12) 0.075(11)
C70 0.127(15) 0.119(14) 0.157(17) -0.094(12) 0.082(13) -0.078(11)
C71 0.028(8) 0.033(8) 0.120(13) 0.004(8) -0.008(8) -0.001(5)
C72 0.041(9) 0.052(10) 0.169(17) 0.017(10) -0.040(10) -0.013(7)
C73 0.051(11) 0.064(12) 0.21(2) 0.045(13) -0.026(12) -0.015(8)
C74 0.046(10) 0.105(14) 0.116(14) 0.072(11) 0.023(9) 0.008(9)
C75 0.029(8) 0.062(9) 0.065(9) 0.019(6) 0.018(6) 0.001(6)
C76 0.052(9) 0.097(11) 0.030(7) 0.018(7) 0.004(7) 0.019(8)
C77 0.080(12) 0.164(16) 0.047(9) 0.050(10) 0.015(9) 0.067(12)
C78 0.075(14) 0.25(3) 0.017(9) 0.005(11) -0.008(8) 0.072(14)
C79 0.056(11) 0.183(19) 0.033(10) -0.040(10) -0.007(7) 0.036(11)
C80 0.030(8) 0.123(13) 0.043(8) -0.032(8) -0.016(6) 0.042(7)
C81 0.067(11) 0.062(9) 0.086(11) -0.018(8) -0.020(8) -0.001(7)
C82 0.055(10) 0.097(12) 0.092(12) -0.059(10) -0.012(8) -0.017(9)

loop_
_atom_type_symbol
_atom_type_description
_atom_type_scat_dispersion_real
_atom_type_scat_dispersion_imag
_atom_type_scat_source
C C 0.0033 0.0016 'International Tables Vol C Tables 4.2.6.8 and 6.1.1.4'
H H 0.0000 0.0000 'International Tables Vol C Tables 4.2.6.8 and 6.1.1.4'
N N 0.0061 0.0033 'International Tables Vol C Tables 4.2.6.8 and 6.1.1.4'
Yb Yb -0.3850 5.5486 'International Tables Vol C Tables 4.2.6.8 and 6.1.1.4'

loop_
_geom_angle_atom_site_label_1
_geom_angle_atom_site_label_2
_geom_angle_atom_site_label_3
_geom_angle
N2 Yb1 N1 66.9(3)
N2 Yb1 C3 112.8(4)
N1 Yb1 C3 128.2(3)
N2 Yb1 C2 83.7(4)
N1 Yb1 C2 109.1(4)
C3 Yb1 C2 30.5(4)
N2 Yb1 C6 99.4(3)
N1 Yb1 C6 84.0(3)
C3 Yb1 C6 140.9(4)
C2 Yb1 C6 166.6(4)
N2 Yb1 C4 129.8(3)
N1 Yb1 C4 108.0(4)
C3 Yb1 C4 29.7(3)
C2 Yb1 C4 49.4(3)
C6 Yb1 C4 130.5(3)
N2 Yb1 C7 82.9(3)
N1 Yb1 C7 100.7(3)
C3 Yb1 C7 131.1(3)
C2 Yb1 C7 139.2(4)
C6 Yb1 C7 30.3(3)
C4 Yb1 C7 142.9(3)
N2 Yb1 C9 128.5(3)
N1 Yb1 C9 129.7(4)
C3 Yb1 C9 92.6(4)
C2 Yb1 C9 119.4(5)
C6 Yb1 C9 48.9(3)
C4 Yb1 C9 94.4(3)
C7 Yb1 C9 48.7(3)
N2 Yb1 C1 82.5(4)
N1 Yb1 C1 82.8(3)
C3 Yb1 C1 48.0(4)
C2 Yb1 C1 28.3(4)
C6 Yb1 C1 164.7(4)
C4 Yb1 C1 48.1(4)
C7 Yb1 C1 162.2(4)
C9 Yb1 C1 139.7(4)
N2 Yb1 C10 129.3(3)
N1 Yb1 C10 100.7(4)
C3 Yb1 C10 112.5(5)
C2 Yb1 C10 142.9(5)
C6 Yb1 C10 30.3(3)
C4 Yb1 C10 100.9(4)
C7 Yb1 C10 49.9(3)
C9 Yb1 C10 29.6(3)
C1 Yb1 C10 147.0(4)
N2 Yb1 C5 108.1(4)
N1 Yb1 C5 81.0(3)
C3 Yb1 C5 48.7(3)
C2 Yb1 C5 48.4(4)
C6 Yb1 C5 140.1(4)
C4 Yb1 C5 29.5(3)
C7 Yb1 C5 168.4(4)
C9 Yb1 C5 121.7(4)
C1 Yb1 C5 29.1(4)
C10 Yb1 C5 118.5(4)
N2 Yb1 C8 99.6(3)
N1 Yb1 C8 129.7(3)
C3 Yb1 C8 101.9(3)
C2 Yb1 C8 117.5(4)
C6 Yb1 C8 49.2(3)
C4 Yb1 C8 116.1(3)
C7 Yb1 C8 29.5(3)
C9 Yb1 C8 29.3(3)
C1 Yb1 C8 145.8(4)
C10 Yb1 C8 49.3(3)
C5 Yb1 C8 145.5(4)
C21 N1 C25 117.4(10)
C21 N1 Yb1 122.8(8)
C25 N1 Yb1 118.1(7)
C30 N2 C26 117.1(9)
C30 N2 Yb1 126.1(7)
C26 N2 Yb1 116.8(7)
C2 C1 C5 111.3(12)
C2 C1 C11 121.4(17)
C5 C1 C11 127.3(16)
C2 C1 Yb1 74.6(7)
C5 C1 Yb1 75.7(7)
C11 C1 Yb1 118.8(8)
C1 C2 C3 106.0(11)
C1 C2 C12 128.7(17)
C3 C2 C12 124.1(16)
C1 C2 Yb1 77.1(7)
C3 C2 Yb1 72.7(7)
C12 C2 Yb1 124.8(9)
C4 C3 C2 108.6(11)
C4 C3 C13 123.9(15)
C2 C3 C13 126.6(15)
C4 C3 Yb1 77.7(7)
C2 C3 Yb1 76.8(7)
C13 C3 Yb1 120.6(8)
C3 C4 C5 107.1(11)
C3 C4 C14 129.6(15)
C5 C4 C14 123.2(14)
C3 C4 Yb1 72.7(7)
C5 C4 Yb1 76.3(7)
C14 C4 Yb1 119.5(8)
C1 C5 C4 106.9(11)
C1 C5 C15 124.7(16)
C4 C5 C15 127.1(16)
C1 C5 Yb1 75.3(7)
C4 C5 Yb1 74.2(7)
C15 C5 Yb1 126.0(8)
C7 C6 C10 108.3(10)
C7 C6 C16 124.0(11)
C10 C6 C16 127.4(11)
C7 C6 Yb1 75.6(6)
C10 C6 Yb1 75.9(7)
C16 C6 Yb1 120.1(7)
C8 C7 C6 107.9(10)
C8 C7 C17 126.8(10)
C6 C7 C17 124.4(10)
C8 C7 Yb1 77.1(6)
C6 C7 Yb1 74.1(6)
C17 C7 Yb1 123.1(7)
C9 C8 C7 107.1(10)
C9 C8 C18 125.1(10)
C7 C8 C18 127.4(10)
C9 C8 Yb1 73.6(6)
C7 C8 Yb1 73.4(6)
C18 C8 Yb1 123.6(7)
C8 C9 C10 110.9(10)
C8 C9 C19 124.0(12)
C10 C9 C19 123.4(12)
C8 C9 Yb1 77.1(6)
C10 C9 Yb1 75.5(7)
C19 C9 Yb1 126.6(8)
C9 C10 C6 105.7(9)
C9 C10 C20 124.6(13)
C6 C10 C20 129.0(13)
C9 C10 Yb1 74.9(7)
C6 C10 Yb1 73.7(6)
C20 C10 Yb1 124.1(8)
C1 C11 H11A 109.5
C1 C11 H11B 109.5
H11A C11 H11B 109.5
C1 C11 H11C 109.5
H11A C11 H11C 109.5
H11B C11 H11C 109.5
C2 C12 H12A 109.5
C2 C12 H12B 109.5
H12A C12 H12B 109.5
C2 C12 H12C 109.5
H12A C12 H12C 109.5
H12B C12 H12C 109.5
C3 C13 H13A 109.5
C3 C13 H13B 109.5
H13A C13 H13B 109.5
C3 C13 H13C 109.5
H13A C13 H13C 109.5
H13B C13 H13C 109.5
C4 C14 H14A 109.5
C4 C14 H14B 109.5
H14A C14 H14B 109.5
C4 C14 H14C 109.5
H14A C14 H14C 109.5
H14B C14 H14C 109.5
C5 C15 H15A 109.5
C5 C15 H15B 109.5
H15A C15 H15B 109.5
C5 C15 H15C 109.5
H15A C15 H15C 109.5
H15B C15 H15C 109.5
C6 C16 H16A 109.5
C6 C16 H16B 109.5
H16A C16 H16B 109.5
C6 C16 H16C 109.5
H16A C16 H16C 109.5
H16B C16 H16C 109.5
C7 C17 H17A 109.5
C7 C17 H17B 109.5
H17A C17 H17B 109.5
C7 C17 H17C 109.5
H17A C17 H17C 109.5
H17B C17 H17C 109.5
C8 C18 H18A 109.5
C8 C18 H18B 109.5
H18A C18 H18B 109.5
C8 C18 H18C 109.5
H18A C18 H18C 109.5
H18B C18 H18C 109.5
C9 C19 H19A 109.5
C9 C19 H19B 109.5
H19A C19 H19B 109.5
C9 C19 H19C 109.5
H19A C19 H19C 109.5
H19B C19 H19C 109.5
C10 C20 H20A 109.5
C10 C20 H20B 109.5
H20A C20 H20B 109.5
C10 C20 H20C 109.5
H20A C20 H20C 109.5
H20B C20 H20C 109.5
N1 C21 C22 125.1(14)
N1 C21 C31 117.5(10)
C22 C21 C31 117.4(12)
C23 C22 C21 117.6(15)
C23 C22 H22 121.2
C21 C22 H22 121.2
C22 C23 C24 120.6(14)
C22 C23 H23 119.7
C24 C23 H23 119.7
C23 C24 C25 118.0(13)
C23 C24 H24 121.0
C25 C24 H24 121.0
N1 C25 C24 121.3(12)
N1 C25 C26 118.4(9)
C24 C25 C26 120.3(12)
C27 C26 N2 119.8(12)
C27 C26 C25 122.3(12)
N2 C26 C25 117.9(9)
C26 C27 C28 118.8(14)
C26 C27 H27 120.6
C28 C27 H27 120.6
C29 C28 C27 122.4(13)
C29 C28 H28 118.8
C27 C28 H28 118.8
C28 C29 C30 115.1(13)
N2 C30 C29 126.7(11)
N2 C30 C32 116.1(9)
C29 C30 C32 117.1(11)
C21 C31 H31A 109.5
C21 C31 H31B 109.5
H31A C31 H31B 109.5
C21 C31 H31C 109.5
H31A C31 H31C 109.5
H31B C31 H31C 109.5
C30 C32 H32A 109.5
C30 C32 H32B 109.5
H32A C32 H32B 109.5
C30 C32 H32C 109.5
H32A C32 H32C 109.5
H32B C32 H32C 109.5
N52 Yb51 N51 67.6(3)
N52 Yb51 C54 104.6(4)
N51 Yb51 C54 129.9(3)
N52 Yb51 C53 128.3(3)
N51 Yb51 C53 115.5(3)
C54 Yb51 C53 30.7(3)
N52 Yb51 C52 112.8(3)
N51 Yb51 C52 86.0(3)
C54 Yb51 C52 50.0(3)
C53 Yb51 C52 30.1(3)
N52 Yb51 C60 99.3(4)
N51 Yb51 C60 128.7(4)
C54 Yb51 C60 101.3(4)
C53 Yb51 C60 111.0(4)
C52 Yb51 C60 140.6(4)
N52 Yb51 C56 84.9(3)
N51 Yb51 C56 99.4(3)
C54 Yb51 C56 130.0(4)
C53 Yb51 C56 138.3(4)
C52 Yb51 C56 162.1(3)
C60 Yb51 C56 29.4(3)
N52 Yb51 C57 103.0(3)
N51 Yb51 C57 85.0(3)
C54 Yb51 C57 141.9(3)
C53 Yb51 C57 128.5(3)
C52 Yb51 C57 136.1(3)
C60 Yb51 C57 48.3(3)
C56 Yb51 C57 29.5(3)
N52 Yb51 C58 131.5(3)
N51 Yb51 C58 102.5(3)
C54 Yb51 C58 115.5(3)
C53 Yb51 C58 99.4(3)
C52 Yb51 C58 113.6(3)
C60 Yb51 C58 48.4(3)
C56 Yb51 C58 48.6(3)
C57 Yb51 C58 29.3(3)
N52 Yb51 C59 128.5(4)
N51 Yb51 C59 131.2(3)
C54 Yb51 C59 93.5(3)
C53 Yb51 C59 89.9(3)
C52 Yb51 C59 115.6(4)
C60 Yb51 C59 29.3(3)
C56 Yb51 C59 48.7(3)
C57 Yb51 C59 48.5(3)
C58 Yb51 C59 29.5(3)
N52 Yb51 C51 84.3(3)
N51 Yb51 C51 80.5(3)
C54 Yb51 C51 49.5(3)
C53 Yb51 C51 49.1(3)
C52 Yb51 C51 29.3(3)
C60 Yb51 C51 149.9(4)
C56 Yb51 C51 168.4(3)
C57 Yb51 C51 159.9(3)
C58 Yb51 C51 142.9(3)
C59 Yb51 C51 138.7(3)
N52 Yb51 C55 79.5(3)
N51 Yb51 C55 105.2(3)
C54 Yb51 C55 29.7(3)
C53 Yb51 C55 49.1(3)
C52 Yb51 C55 48.7(3)
C60 Yb51 C55 121.4(4)
C56 Yb51 C55 142.9(4)
C57 Yb51 C55 169.5(4)
C58 Yb51 C55 145.0(3)
C59 Yb51 C55 122.1(3)
C51 Yb51 C55 29.5(3)
C71 N51 C75 120.7(11)
C71 N51 Yb51 123.3(8)
C75 N51 Yb51 115.4(7)
C80 N52 C76 118.6(11)
C80 N52 Yb51 123.0(10)
C76 N52 Yb51 115.8(8)
C52 C51 C55 107.7(10)
C52 C51 C61 125.6(11)
C55 C51 C61 126.5(11)
C52 C51 Yb51 72.7(6)
C55 C51 Yb51 75.4(6)
C61 C51 Yb51 121.6(7)
C51 C52 C53 109.2(10)
C51 C52 C62 123.0(12)
C53 C52 C62 126.3(12)
C51 C52 Yb51 78.1(6)
C53 C52 Yb51 74.9(6)
C62 C52 Yb51 124.9(8)
C52 C53 C54 107.4(9)
C52 C53 C63 125.0(12)
C54 C53 C63 127.3(12)
C52 C53 Yb51 75.0(6)
C54 C53 Yb51 74.6(6)
C63 C53 Yb51 120.5(7)
C55 C54 C53 106.8(10)
C55 C54 C64 126.2(13)
C53 C54 C64 126.2(13)
C55 C54 Yb51 78.0(7)
C53 C54 Yb51 74.7(6)
C64 C54 Yb51 120.9(8)
C54 C55 C51 108.8(10)
C54 C55 C65 125.4(12)
C51 C55 C65 125.3(12)
C54 C55 Yb51 72.3(6)
C51 C55 Yb51 75.1(6)
C65 C55 Yb51 125.5(8)
C60 C56 C57 107.8(11)
C60 C56 C66 127.8(12)
C57 C56 C66 124.0(12)
C60 C56 Yb51 75.3(7)
C57 C56 Yb51 76.7(6)
C66 C56 Yb51 120.7(8)
C56 C57 C58 108.0(10)
C56 C57 C67 124.1(10)
C58 C57 C67 127.6(10)
C56 C57 Yb51 73.8(6)
C58 C57 Yb51 75.6(6)
C67 C57 Yb51 121.7(7)
C57 C58 C59 107.9(10)
C57 C58 C68 125.9(11)
C59 C58 C68 125.2(10)
C57 C58 Yb51 75.1(6)
C59 C58 Yb51 75.3(6)
C68 C58 Yb51 124.5(7)
C60 C59 C58 107.0(10)
C60 C59 C69 128.5(13)
C58 C59 C69 123.7(13)
C60 C59 Yb51 73.6(7)
C58 C59 Yb51 75.2(6)
C69 C59 Yb51 124.5(7)
C56 C60 C59 109.3(11)
C56 C60 C70 128.6(15)
C59 C60 C70 120.6(14)
C56 C60 Yb51 75.3(7)
C59 C60 Yb51 77.1(7)
C70 C60 Yb51 125.3(8)
C51 C61 H61A 109.5
C51 C61 H61B 109.5
H61A C61 H61B 109.5
C51 C61 H61C 109.5
H61A C61 H61C 109.5
H61B C61 H61C 109.5
C52 C62 H62A 109.5
C52 C62 H62B 109.5
H62A C62 H62B 109.5
C52 C62 H62C 109.5
H62A C62 H62C 109.5
H62B C62 H62C 109.5
C53 C63 H63A 109.5
C53 C63 H63B 109.5
H63A C63 H63B 109.5
C53 C63 H63C 109.5
H63A C63 H63C 109.5
H63B C63 H63C 109.5
C54 C64 H64A 109.5
C54 C64 H64B 109.5
H64A C64 H64B 109.5
C54 C64 H64C 109.5
H64A C64 H64C 109.5
H64B C64 H64C 109.5
C55 C65 H65A 109.5
C55 C65 H65B 109.5
H65A C65 H65B 109.5
C55 C65 H65C 109.5
H65A C65 H65C 109.5
H65B C65 H65C 109.5
C56 C66 H66A 109.5
C56 C66 H66B 109.5
H66A C66 H66B 109.5
C56 C66 H66C 109.5
H66A C66 H66C 109.5
H66B C66 H66C 109.5
C57 C67 H67A 109.5
C57 C67 H67B 109.5
H67A C67 H67B 109.5
C57 C67 H67C 109.5
H67A C67 H67C 109.5
H67B C67 H67C 109.5
C58 C68 H68A 109.5
C58 C68 H68B 109.5
H68A C68 H68B 109.5
C58 C68 H68C 109.5
H68A C68 H68C 109.5
H68B C68 H68C 109.5
C59 C69 H69A 109.5
C59 C69 H69B 109.5
H69A C69 H69B 109.5
C59 C69 H69C 109.5
H69A C69 H69C 109.5
H69B C69 H69C 109.5
C60 C70 H70A 109.5
C60 C70 H70B 109.5
H70A C70 H70B 109.5
C60 C70 H70C 109.5
H70A C70 H70C 109.5
H70B C70 H70C 109.5
N51 C71 C72 122.0(14)
N51 C71 C81 118.3(11)
C72 C71 C81 119.6(13)
C73 C72 C71 118.4(15)
C73 C72 H72 120.8
C71 C72 H72 120.8
C74 C73 C72 120.7(15)
C74 C73 H73 119.6
C72 C73 H73 119.6
C73 C74 C75 118.6(15)
C73 C74 H74 120.7
C75 C74 H74 120.7
N51 C75 C74 119.5(13)
N51 C75 C76 118.8(10)
C74 C75 C76 121.5(13)
N52 C76 C77 119.8(14)
N52 C76 C75 119.4(10)
C77 C76 C75 120.9(14)
C78 C77 C76 119.5(16)
C78 C77 H77 120.2
C76 C77 H77 120.2
C77 C78 C79 119.2(14)
C77 C78 H78 120.4
C79 C78 H78 120.4
C80 C79 C78 118.4(16)
C80 C79 H79 120.8
C78 C79 H79 120.8
N52 C80 C79 124.3(16)
N52 C80 C82 117.5(11)
C79 C80 C82 118.2(14)
C71 C81 H81A 109.5
C71 C81 H81B 109.5
H81A C81 H81B 109.5
C71 C81 H81C 109.5
H81A C81 H81C 109.5
H81B C81 H81C 109.5
C80 C82 H82A 109.5
C80 C82 H82B 109.5
H82A C82 H82B 109.5
C80 C82 H82C 109.5
H82A C82 H82C 109.5
H82B C82 H82C 109.5

loop_
_geom_bond_atom_site_label_1
_geom_bond_atom_site_label_2
_geom_bond_distance
Yb1 N2 2.484(8)
Yb1 N1 2.499(8)
Yb1 C3 2.672(11)
Yb1 C2 2.725(12)
Yb1 C6 2.731(11)
Yb1 C4 2.734(11)
Yb1 C7 2.750(10)
Yb1 C9 2.753(11)
Yb1 C1 2.756(12)
Yb1 C10 2.760(11)
Yb1 C5 2.760(12)
Yb1 C8 2.798(10)
N1 C21 1.318(13)
N1 C25 1.322(13)
N2 C30 1.333(12)
N2 C26 1.398(12)
C1 C2 1.341(17)
C1 C5 1.384(17)
C1 C11 1.529(16)
C2 C3 1.422(17)
C2 C12 1.518(18)
C3 C4 1.385(16)
C3 C13 1.550(15)
C4 C5 1.399(16)
C4 C14 1.519(16)
C5 C15 1.532(15)
C6 C7 1.432(14)
C6 C10 1.437(16)
C6 C16 1.510(15)
C7 C8 1.413(13)
C7 C17 1.514(13)
C8 C9 1.406(15)
C8 C18 1.511(14)
C9 C10 1.409(16)
C9 C19 1.534(14)
C10 C20 1.472(14)
C11 H11A 0.9800
C11 H11B 0.9800
C11 H11C 0.9800
C12 H12A 0.9800
C12 H12B 0.9800
C12 H12C 0.9800
C13 H13A 0.9800
C13 H13B 0.9800
C13 H13C 0.9800
C14 H14A 0.9800
C14 H14B 0.9800
C14 H14C 0.9800
C15 H15A 0.9800
C15 H15B 0.9800
C15 H15C 0.9800
C16 H16A 0.9800
C16 H16B 0.9800
C16 H16C 0.9800
C17 H17A 0.9800
C17 H17B 0.9800
C17 H17C 0.9800
C18 H18A 0.9800
C18 H18B 0.9800
C18 H18C 0.9800
C19 H19A 0.9800
C19 H19B 0.9800
C19 H19C 0.9800
C20 H20A 0.9800
C20 H20B 0.9800
C20 H20C 0.9800
C21 C22 1.395(15)
C21 C31 1.522(16)
C22 C23 1.321(19)
C22 H22 0.9500
C23 C24 1.386(18)
C23 H23 0.9500
C24 C25 1.425(14)
C24 H24 0.9500
C25 C26 1.450(15)
C26 C27 1.393(16)
C27 C28 1.408(19)
C27 H27 0.9500
C28 C29 1.351(19)
C28 H28 0.9500
C29 C30 1.392(14)
C30 C32 1.529(14)
C31 H31A 0.9800
C31 H31B 0.9800
C31 H31C 0.9800
C32 H32A 0.9800
C32 H32B 0.9800
C32 H32C 0.9800
Yb51 N52 2.513(9)
Yb51 N51 2.519(8)
Yb51 C54 2.716(11)
Yb51 C53 2.716(10)
Yb51 C52 2.717(11)
Yb51 C60 2.722(12)
Yb51 C56 2.723(10)
Yb51 C57 2.759(10)
Yb51 C58 2.766(9)
Yb51 C59 2.766(11)
Yb51 C51 2.784(10)
Yb51 C55 2.788(11)
N51 C71 1.318(14)
N51 C75 1.387(14)
N52 C80 1.336(15)
N52 C76 1.343(14)
C51 C52 1.391(14)
C51 C55 1.419(15)
C51 C61 1.526(14)
C52 C53 1.412(15)
C52 C62 1.505(15)
C53 C54 1.437(15)
C53 C63 1.495(13)
C54 C55 1.413(15)
C54 C64 1.478(15)
C55 C65 1.504(14)
C56 C60 1.384(16)
C56 C57 1.395(14)
C56 C66 1.511(15)
C57 C58 1.400(13)
C57 C67 1.505(14)
C58 C59 1.407(14)
C58 C68 1.521(13)
C59 C60 1.390(16)
C59 C69 1.531(15)
C60 C70 1.516(16)
C61 H61A 0.9800
C61 H61B 0.9800
C61 H61C 0.9800
C62 H62A 0.9800
C62 H62B 0.9800
C62 H62C 0.9800
C63 H63A 0.9800
C63 H63B 0.9800
C63 H63C 0.9800
C64 H64A 0.9800
C64 H64B 0.9800
C64 H64C 0.9800
C65 H65A 0.9800
C65 H65B 0.9800
C65 H65C 0.9800
C66 H66A 0.9800
C66 H66B 0.9800
C66 H66C 0.9800
C67 H67A 0.9800
C67 H67B 0.9800
C67 H67C 0.9800
C68 H68A 0.9800
C68 H68B 0.9800
C68 H68C 0.9800
C69 H69A 0.9800
C69 H69B 0.9800
C69 H69C 0.9800
C70 H70A 0.9800
C70 H70B 0.9800
C70 H70C 0.9800
C71 C72 1.402(16)
C71 C81 1.476(17)
C72 C73 1.39(2)
C72 H72 0.9500
C73 C74 1.37(2)
C73 H73 0.9500
C74 C75 1.424(16)
C74 H74 0.9500
C75 C76 1.446(16)
C76 C77 1.443(15)
C77 C78 1.36(2)
C77 H77 0.9500
C78 C79 1.39(2)
C78 H78 0.9500
C79 C80 1.368(16)
C79 H79 0.9500
C80 C82 1.511(18)
C81 H81A 0.9800
C81 H81B 0.9800
C81 H81C 0.9800
C82 H82A 0.9800
C82 H82B 0.9800
C82 H82C 0.9800

loop_
_geom_torsion_atom_site_label_1
_geom_torsion_atom_site_label_2
_geom_torsion_atom_site_label_3
_geom_torsion_atom_site_label_4
_geom_torsion
N2 Yb1 N1 C21 -175.5(9)
C3 Yb1 N1 C21 -73.9(10)
C2 Yb1 N1 C21 -101.4(9)
C6 Yb1 N1 C21 81.6(8)
C4 Yb1 N1 C21 -49.1(9)
C7 Yb1 N1 C21 107.1(8)
C9 Yb1 N1 C21 62.9(9)
C1 Yb1 N1 C21 -90.6(9)
C10 Yb1 N1 C21 56.2(9)
C5 Yb1 N1 C21 -61.3(9)
C8 Yb1 N1 C21 101.3(9)
N2 Yb1 N1 C25 -10.5(7)
C3 Yb1 N1 C25 91.0(9)
C2 Yb1 N1 C25 63.6(8)
C6 Yb1 N1 C25 -113.4(8)
C4 Yb1 N1 C25 115.9(8)
C7 Yb1 N1 C25 -88.0(8)
C9 Yb1 N1 C25 -132.2(8)
C1 Yb1 N1 C25 74.4(8)
C10 Yb1 N1 C25 -138.9(8)
C5 Yb1 N1 C25 103.7(8)
C8 Yb1 N1 C25 -93.7(8)
N1 Yb1 N2 C30 -174.1(9)
C3 Yb1 N2 C30 62.5(9)
C2 Yb1 N2 C30 72.0(9)
C6 Yb1 N2 C30 -94.8(9)
C4 Yb1 N2 C30 91.2(9)
C7 Yb1 N2 C30 -69.3(9)
C9 Yb1 N2 C30 -50.9(10)
C1 Yb1 N2 C30 100.5(9)
C10 Yb1 N2 C30 -89.2(9)
C5 Yb1 N2 C30 114.4(9)
C8 Yb1 N2 C30 -44.9(9)
N1 Yb1 N2 C26 3.4(7)
C3 Yb1 N2 C26 -120.0(7)
C2 Yb1 N2 C26 -110.5(8)
C6 Yb1 N2 C26 82.7(7)
C4 Yb1 N2 C26 -91.3(8)
C7 Yb1 N2 C26 108.2(7)
C9 Yb1 N2 C26 126.7(7)
C1 Yb1 N2 C26 -82.0(8)
C10 Yb1 N2 C26 88.3(8)
C5 Yb1 N2 C26 -68.1(7)
C8 Yb1 N2 C26 132.6(7)
N2 Yb1 C1 C2 -90.6(9)
N1 Yb1 C1 C2 -158.1(9)
C3 Yb1 C1 C2 39.5(7)
C6 Yb1 C1 C2 171.1(12)
C4 Yb1 C1 C2 79.8(8)
C7 Yb1 C1 C2 -55.5(15)
C9 Yb1 C1 C2 54.0(13)
C10 Yb1 C1 C2 103.3(12)
C5 Yb1 C1 C2 117.4(12)
C8 Yb1 C1 C2 5.5(13)
N2 Yb1 C1 C5 152.0(9)
N1 Yb1 C1 C5 84.5(9)
C3 Yb1 C1 C5 -77.9(8)
C2 Yb1 C1 C5 -117.4(12)
C6 Yb1 C1 C5 53.7(17)
C4 Yb1 C1 C5 -37.6(7)
C7 Yb1 C1 C5 -172.9(9)
C9 Yb1 C1 C5 -63.4(12)
C10 Yb1 C1 C5 -14.1(13)
C8 Yb1 C1 C5 -111.9(10)
N2 Yb1 C1 C11 27.1(14)
N1 Yb1 C1 C11 -40.5(14)
C3 Yb1 C1 C11 157.1(17)
C2 Yb1 C1 C11 117.7(19)
C6 Yb1 C1 C11 -71(2)
C4 Yb1 C1 C11 -162.6(17)
C7 Yb1 C1 C11 62(2)
C9 Yb1 C1 C11 171.6(12)
C10 Yb1 C1 C11 -139.1(13)
C5 Yb1 C1 C11 -124.9(19)
C8 Yb1 C1 C11 123.2(12)
C5 C1 C2 C3 0.0(15)
C11 C1 C2 C3 178.0(11)
Yb1 C1 C2 C3 -67.4(8)
C5 C1 C2 C12 -168.1(13)
C11 C1 C2 C12 10(2)
Yb1 C1 C2 C12 124.5(14)
C5 C1 C2 Yb1 67.4(10)
C11 C1 C2 Yb1 -114.6(12)
N2 Yb1 C2 C1 85.9(9)
N1 Yb1 C2 C1 23.0(10)
C3 Yb1 C2 C1 -111.6(11)
C6 Yb1 C2 C1 -169.9(14)
C4 Yb1 C2 C1 -74.6(9)
C7 Yb1 C2 C1 157.4(8)
C9 Yb1 C2 C1 -143.1(9)
C10 Yb1 C2 C1 -118.5(10)
C5 Yb1 C2 C1 -35.2(8)
C8 Yb1 C2 C1 -176.5(8)
N2 Yb1 C2 C3 -162.5(8)
N1 Yb1 C2 C3 134.6(7)
C6 Yb1 C2 C3 -58.3(17)
C4 Yb1 C2 C3 37.0(6)
C7 Yb1 C2 C3 -91.0(8)
C9 Yb1 C2 C3 -31.5(9)
C1 Yb1 C2 C3 111.6(11)
C10 Yb1 C2 C3 -6.9(11)
C5 Yb1 C2 C3 76.4(8)
C8 Yb1 C2 C3 -64.9(8)
N2 Yb1 C2 C12 -42.6(15)
N1 Yb1 C2 C12 -105.4(15)
C3 Yb1 C2 C12 119.9(19)
C6 Yb1 C2 C12 62(2)
C4 Yb1 C2 C12 156.9(18)
C7 Yb1 C2 C12 28.9(18)
C9 Yb1 C2 C12 88.5(16)
C1 Yb1 C2 C12 -128(2)
C10 Yb1 C2 C12 113.0(15)
C5 Yb1 C2 C12 -163.6(19)
C8 Yb1 C2 C12 55.0(16)
C1 C2 C3 C4 -1.3(14)
C12 C2 C3 C4 167.4(12)
Yb1 C2 C3 C4 -71.9(9)
C1 C2 C3 C13 -171.0(11)
C12 C2 C3 C13 -2(2)
Yb1 C2 C3 C13 118.5(12)
C1 C2 C3 Yb1 70.6(9)
C12 C2 C3 Yb1 -120.7(12)
N2 Yb1 C3 C4 131.7(8)
N1 Yb1 C3 C4 53.9(10)
C2 Yb1 C3 C4 112.8(11)
C6 Yb1 C3 C4 -85.5(9)
C7 Yb1 C3 C4 -127.4(7)
C9 Yb1 C3 C4 -94.3(9)
C1 Yb1 C3 C4 76.3(8)
C10 Yb1 C3 C4 -71.7(8)
C5 Yb1 C3 C4 37.1(7)
C8 Yb1 C3 C4 -122.4(8)
N2 Yb1 C3 C2 18.9(8)
N1 Yb1 C3 C2 -58.9(10)
C6 Yb1 C3 C2 161.8(7)
C4 Yb1 C3 C2 -112.8(11)
C7 Yb1 C3 C2 119.8(7)
C9 Yb1 C3 C2 152.9(8)
C1 Yb1 C3 C2 -36.4(7)
C10 Yb1 C3 C2 175.5(7)
C5 Yb1 C3 C2 -75.7(8)
C8 Yb1 C3 C2 124.8(8)
N2 Yb1 C3 C13 -106.0(13)
N1 Yb1 C3 C13 176.2(11)
C2 Yb1 C3 C13 -124.9(17)
C6 Yb1 C3 C13 36.8(16)
C4 Yb1 C3 C13 122.3(18)
C7 Yb1 C3 C13 -5.1(15)
C9 Yb1 C3 C13 28.0(13)
C1 Yb1 C3 C13 -161.4(16)
C10 Yb1 C3 C13 50.6(14)
C5 Yb1 C3 C13 159.4(16)
C8 Yb1 C3 C13 -0.1(14)
C2 C3 C4 C5 2.1(14)
C13 C3 C4 C5 172.1(11)
Yb1 C3 C4 C5 -69.2(9)
C2 C3 C4 C14 -174.3(12)
C13 C3 C4 C14 -4(2)
Yb1 C3 C4 C14 114.3(13)
C2 C3 C4 Yb1 71.3(9)
C13 C3 C4 Yb1 -118.7(12)
N2 Yb1 C4 C3 -63.6(10)
N1 Yb1 C4 C3 -138.2(8)
C2 Yb1 C4 C3 -38.1(7)
C6 Yb1 C4 C3 124.2(8)
C7 Yb1 C4 C3 83.1(9)
C9 Yb1 C4 C3 87.5(9)
C1 Yb1 C4 C3 -76.1(9)
C10 Yb1 C4 C3 116.7(9)
C5 Yb1 C4 C3 -113.1(11)
C8 Yb1 C4 C3 66.9(9)
N2 Yb1 C4 C5 49.5(10)
N1 Yb1 C4 C5 -25.1(8)
C3 Yb1 C4 C5 113.1(11)
C2 Yb1 C4 C5 75.0(8)
C6 Yb1 C4 C5 -122.7(8)
C7 Yb1 C4 C5 -163.8(7)
C9 Yb1 C4 C5 -159.4(8)
C1 Yb1 C4 C5 37.0(7)
C10 Yb1 C4 C5 -130.2(8)
C8 Yb1 C4 C5 180.0(7)
N2 Yb1 C4 C14 170.1(12)
N1 Yb1 C4 C14 95.6(13)
C3 Yb1 C4 C14 -126.3(17)
C2 Yb1 C4 C14 -164.4(15)
C6 Yb1 C4 C14 -2.1(15)
C7 Yb1 C4 C14 -43.2(15)
C9 Yb1 C4 C14 -38.7(13)
C1 Yb1 C4 C14 157.7(16)
C10 Yb1 C4 C14 -9.6(13)
C5 Yb1 C4 C14 120.6(17)
C8 Yb1 C4 C14 -59.4(13)
C2 C1 C5 C4 1.3(15)
C11 C1 C5 C4 -176.5(12)
Yb1 C1 C5 C4 68.1(9)
C2 C1 C5 C15 169.4(11)
C11 C1 C5 C15 -8(2)
Yb1 C1 C5 C15 -123.8(12)
C2 C1 C5 Yb1 -66.7(9)
C11 C1 C5 Yb1 115.4(13)
C3 C4 C5 C1 -2.1(15)
C14 C4 C5 C1 174.7(11)
Yb1 C4 C5 C1 -68.8(9)
C3 C4 C5 C15 -169.8(12)
C14 C4 C5 C15 7(2)
Yb1 C4 C5 C15 123.5(13)
C3 C4 C5 Yb1 66.7(8)
C14 C4 C5 Yb1 -116.6(12)
N2 Yb1 C5 C1 -29.3(9)
N1 Yb1 C5 C1 -91.3(9)
C3 Yb1 C5 C1 75.4(8)
C2 Yb1 C5 C1 34.3(7)
C6 Yb1 C5 C1 -160.7(7)
C4 Yb1 C5 C1 112.7(11)
C7 Yb1 C5 C1 169.3(14)
C9 Yb1 C5 C1 137.1(9)
C10 Yb1 C5 C1 171.3(8)
C8 Yb1 C5 C1 112.7(10)
N2 Yb1 C5 C4 -142.1(8)
N1 Yb1 C5 C4 155.9(8)
C3 Yb1 C5 C4 -37.3(7)
C2 Yb1 C5 C4 -78.5(8)
C6 Yb1 C5 C4 86.6(9)
C7 Yb1 C5 C4 56.5(19)
C9 Yb1 C5 C4 24.4(9)
C1 Yb1 C5 C4 -112.7(11)
C10 Yb1 C5 C4 58.5(9)
C8 Yb1 C5 C4 -0.1(12)
N2 Yb1 C5 C15 93.2(15)
N1 Yb1 C5 C15 31.2(15)
C3 Yb1 C5 C15 -162.1(18)
C2 Yb1 C5 C15 156.7(18)
C6 Yb1 C5 C15 -38.2(18)
C4 Yb1 C5 C15 -125(2)
C7 Yb1 C5 C15 -68(2)
C9 Yb1 C5 C15 -100.4(15)
C1 Yb1 C5 C15 122(2)
C10 Yb1 C5 C15 -66.2(16)
C8 Yb1 C5 C15 -124.8(14)
N2 Yb1 C6 C7 57.9(7)
N1 Yb1 C6 C7 123.2(7)
C3 Yb1 C6 C7 -87.7(9)
C2 Yb1 C6 C7 -44.5(18)
C4 Yb1 C6 C7 -128.2(7)
C9 Yb1 C6 C7 -75.9(7)
C1 Yb1 C6 C7 153.9(13)
C10 Yb1 C6 C7 -113.5(9)
C5 Yb1 C6 C7 -168.5(6)
C8 Yb1 C6 C7 -36.7(6)
N2 Yb1 C6 C10 171.4(7)
N1 Yb1 C6 C10 -123.3(7)
C3 Yb1 C6 C10 25.8(9)
C2 Yb1 C6 C10 69.0(17)
C4 Yb1 C6 C10 -14.7(8)
C7 Yb1 C6 C10 113.5(9)
C9 Yb1 C6 C10 37.5(6)
C1 Yb1 C6 C10 -92.6(16)
C5 Yb1 C6 C10 -55.0(9)
C8 Yb1 C6 C10 76.8(7)
N2 Yb1 C6 C16 -63.3(9)
N1 Yb1 C6 C16 2.1(9)
C3 Yb1 C6 C16 151.1(9)
C2 Yb1 C6 C16 -165.7(14)
C4 Yb1 C6 C16 110.6(9)
C7 Yb1 C6 C16 -121.2(12)
C9 Yb1 C6 C16 162.9(11)
C1 Yb1 C6 C16 33(2)
C10 Yb1 C6 C16 125.3(12)
C5 Yb1 C6 C16 70.4(11)
C8 Yb1 C6 C16 -157.9(11)
C10 C6 C7 C8 0.9(12)
C16 C6 C7 C8 -172.8(10)
Yb1 C6 C7 C8 70.4(7)
C10 C6 C7 C17 170.9(10)
C16 C6 C7 C17 -2.8(17)
Yb1 C6 C7 C17 -119.6(10)
C10 C6 C7 Yb1 -69.5(8)
C16 C6 C7 Yb1 116.8(11)
N2 Yb1 C7 C8 124.2(6)
N1 Yb1 C7 C8 -171.0(6)
C3 Yb1 C7 C8 10.0(9)
C2 Yb1 C7 C8 52.4(9)
C6 Yb1 C7 C8 -113.2(9)
C4 Yb1 C7 C8 -30.7(9)
C9 Yb1 C7 C8 -36.5(7)
C1 Yb1 C7 C8 89.2(12)
C10 Yb1 C7 C8 -75.9(7)
C5 Yb1 C7 C8 -73.6(18)
N2 Yb1 C7 C6 -122.6(7)
N1 Yb1 C7 C6 -57.8(7)
C3 Yb1 C7 C6 123.2(8)
C2 Yb1 C7 C6 165.6(7)
C4 Yb1 C7 C6 82.5(9)
C9 Yb1 C7 C6 76.6(7)
C1 Yb1 C7 C6 -157.7(11)
C10 Yb1 C7 C6 37.2(6)
C5 Yb1 C7 C6 39.6(19)
C8 Yb1 C7 C6 113.2(9)
N2 Yb1 C7 C17 -1.6(8)
N1 Yb1 C7 C17 63.2(9)
C3 Yb1 C7 C17 -115.7(9)
C2 Yb1 C7 C17 -73.3(10)
C6 Yb1 C7 C17 121.1(12)
C4 Yb1 C7 C17 -156.4(8)
C9 Yb1 C7 C17 -162.3(10)
C1 Yb1 C7 C17 -36.6(16)
C10 Yb1 C7 C17 158.3(10)
C5 Yb1 C7 C17 160.6(14)
C8 Yb1 C7 C17 -125.8(12)
C6 C7 C8 C9 -2.0(13)
C17 C7 C8 C9 -171.7(10)
Yb1 C7 C8 C9 66.4(8)
C6 C7 C8 C18 171.7(10)
C17 C7 C8 C18 2.0(18)
Yb1 C7 C8 C18 -119.9(11)
C6 C7 C8 Yb1 -68.4(7)
C17 C7 C8 Yb1 121.9(10)
N2 Yb1 C8 C9 -170.5(7)
N1 Yb1 C8 C9 -102.6(8)
C3 Yb1 C8 C9 73.6(8)
C2 Yb1 C8 C9 101.7(8)
C6 Yb1 C8 C9 -76.3(8)
C4 Yb1 C8 C9 45.9(8)
C7 Yb1 C8 C9 -114.1(10)
C1 Yb1 C8 C9 98.7(10)
C10 Yb1 C8 C9 -35.9(7)
C5 Yb1 C8 C9 45.9(10)
N2 Yb1 C8 C7 -56.4(7)
N1 Yb1 C8 C7 11.5(8)
C3 Yb1 C8 C7 -172.3(7)
C2 Yb1 C8 C7 -144.2(6)
C6 Yb1 C8 C7 37.8(6)
C4 Yb1 C8 C7 160.0(6)
C9 Yb1 C8 C7 114.1(10)
C1 Yb1 C8 C7 -147.2(8)
C10 Yb1 C8 C7 78.2(7)
C5 Yb1 C8 C7 160.0(7)
N2 Yb1 C8 C18 67.9(8)
N1 Yb1 C8 C18 135.8(8)
C3 Yb1 C8 C18 -48.0(9)
C2 Yb1 C8 C18 -19.9(9)
C6 Yb1 C8 C18 162.1(10)
C4 Yb1 C8 C18 -75.7(9)
C7 Yb1 C8 C18 124.3(12)
C9 Yb1 C8 C18 -121.6(12)
C1 Yb1 C8 C18 -22.9(12)
C10 Yb1 C8 C18 -157.5(10)
C5 Yb1 C8 C18 -75.7(11)
C7 C8 C9 C10 2.5(14)
C18 C8 C9 C10 -171.4(10)
Yb1 C8 C9 C10 68.7(9)
C7 C8 C9 C19 168.0(10)
C18 C8 C9 C19 -5.9(19)
Yb1 C8 C9 C19 -125.7(12)
C7 C8 C9 Yb1 -66.2(8)
C18 C8 C9 Yb1 119.9(10)
N2 Yb1 C9 C8 12.0(9)
N1 Yb1 C9 C8 102.5(8)
C3 Yb1 C9 C8 -110.0(7)
C2 Yb1 C9 C8 -94.6(7)
C6 Yb1 C9 C8 77.4(7)
C4 Yb1 C9 C8 -139.7(7)
C7 Yb1 C9 C8 36.7(6)
C1 Yb1 C9 C8 -120.7(8)
C10 Yb1 C9 C8 115.9(10)
C5 Yb1 C9 C8 -151.5(6)
N2 Yb1 C9 C10 -103.9(7)
N1 Yb1 C9 C10 -13.4(8)
C3 Yb1 C9 C10 134.1(7)
C2 Yb1 C9 C10 149.5(7)
C6 Yb1 C9 C10 -38.5(6)
C4 Yb1 C9 C10 104.4(7)
C7 Yb1 C9 C10 -79.2(7)
C1 Yb1 C9 C10 123.3(9)
C5 Yb1 C9 C10 92.6(7)
C8 Yb1 C9 C10 -115.9(10)
N2 Yb1 C9 C19 135.1(10)
N1 Yb1 C9 C19 -134.4(11)
C3 Yb1 C9 C19 13.0(12)
C2 Yb1 C9 C19 28.4(13)
C6 Yb1 C9 C19 -159.6(14)
C4 Yb1 C9 C19 -16.7(12)
C7 Yb1 C9 C19 159.8(14)
C1 Yb1 C9 C19 2.3(15)
C10 Yb1 C9 C19 -121.0(15)
C5 Yb1 C9 C19 -28.4(13)
C8 Yb1 C9 C19 123.0(16)
C8 C9 C10 C6 -1.9(14)
C19 C9 C10 C6 -167.6(10)
Yb1 C9 C10 C6 67.8(8)
C8 C9 C10 C20 168.9(10)
C19 C9 C10 C20 3.3(19)
Yb1 C9 C10 C20 -121.3(11)
C8 C9 C10 Yb1 -69.8(9)
C19 C9 C10 Yb1 124.6(11)
C7 C6 C10 C9 0.6(12)
C16 C6 C10 C9 174.0(11)
Yb1 C6 C10 C9 -68.7(8)
C7 C6 C10 C20 -169.7(11)
C16 C6 C10 C20 4(2)
Yb1 C6 C10 C20 121.0(12)
C7 C6 C10 Yb1 69.3(8)
C16 C6 C10 Yb1 -117.4(11)
N2 Yb1 C10 C9 100.7(8)
N1 Yb1 C10 C9 169.6(6)
C3 Yb1 C10 C9 -51.0(7)
C2 Yb1 C10 C9 -47.2(9)
C6 Yb1 C10 C9 111.8(9)
C4 Yb1 C10 C9 -79.6(7)
C7 Yb1 C10 C9 74.6(7)
C1 Yb1 C10 C9 -97.1(9)
C5 Yb1 C10 C9 -104.9(7)
C8 Yb1 C10 C9 35.5(6)
N2 Yb1 C10 C6 -11.0(8)
N1 Yb1 C10 C6 57.8(7)
C3 Yb1 C10 C6 -162.7(6)
C2 Yb1 C10 C6 -159.0(7)
C4 Yb1 C10 C6 168.7(7)
C7 Yb1 C10 C6 -37.2(6)
C9 Yb1 C10 C6 -111.8(9)
C1 Yb1 C10 C6 151.1(8)
C5 Yb1 C10 C6 143.3(6)
C8 Yb1 C10 C6 -76.2(6)
N2 Yb1 C10 C20 -137.4(11)
N1 Yb1 C10 C20 -68.6(13)
C3 Yb1 C10 C20 70.8(13)
C2 Yb1 C10 C20 74.6(15)
C6 Yb1 C10 C20 -126.4(16)
C4 Yb1 C10 C20 42.2(13)
C7 Yb1 C10 C20 -163.6(15)
C9 Yb1 C10 C20 121.8(16)
C1 Yb1 C10 C20 24.7(17)
C5 Yb1 C10 C20 16.9(14)
C8 Yb1 C10 C20 157.4(15)
C25 N1 C21 C22 -3.0(17)
Yb1 N1 C21 C22 162.1(9)
C25 N1 C21 C31 178.5(10)
Yb1 N1 C21 C31 -16.4(14)
N1 C21 C22 C23 0.5(19)
C31 C21 C22 C23 179.0(12)
C21 C22 C23 C24 0(2)
C22 C23 C24 C25 1(2)
C21 N1 C25 C24 4.7(16)
Yb1 N1 C25 C24 -161.1(8)
C21 N1 C25 C26 -177.8(10)
Yb1 N1 C25 C26 16.4(13)
C23 C24 C25 N1 -4.0(18)
C23 C24 C25 C26 178.5(12)
C30 N2 C26 C27 2.9(15)
Yb1 N2 C26 C27 -174.8(8)
C30 N2 C26 C25 -179.2(9)
Yb1 N2 C26 C25 3.1(12)
N1 C25 C26 C27 164.7(11)
C24 C25 C26 C27 -17.7(17)
N1 C25 C26 N2 -13.1(15)
C24 C25 C26 N2 164.5(10)
N2 C26 C27 C28 -2.8(18)
C25 C26 C27 C28 179.4(12)
C26 C27 C28 C29 1(2)
C27 C28 C29 C30 0(2)
C26 N2 C30 C29 -1.7(17)
Yb1 N2 C30 C29 175.9(9)
C26 N2 C30 C32 179.2(9)
Yb1 N2 C30 C32 -3.3(13)
C28 C29 C30 N2 0.1(19)
C28 C29 C30 C32 179.3(12)
N52 Yb51 N51 C71 168.3(9)
C54 Yb51 N51 C71 -101.1(9)
C53 Yb51 N51 C71 -68.6(9)
C52 Yb51 N51 C71 -75.0(9)
C60 Yb51 N51 C71 84.4(10)
C56 Yb51 N51 C71 87.9(9)
C57 Yb51 N51 C71 62.1(9)
C58 Yb51 N51 C71 38.4(9)
C59 Yb51 N51 C71 46.0(10)
C51 Yb51 N51 C71 -103.9(9)
C55 Yb51 N51 C71 -120.1(9)
N52 Yb51 N51 C75 -2.8(7)
C54 Yb51 N51 C75 87.9(8)
C53 Yb51 N51 C75 120.4(7)
C52 Yb51 N51 C75 114.0(7)
C60 Yb51 N51 C75 -86.6(8)
C56 Yb51 N51 C75 -83.2(8)
C57 Yb51 N51 C75 -109.0(8)
C58 Yb51 N51 C75 -132.7(7)
C59 Yb51 N51 C75 -125.1(8)
C51 Yb51 N51 C75 85.0(7)
C55 Yb51 N51 C75 68.8(8)
N51 Yb51 N52 C80 173.5(9)
C54 Yb51 N52 C80 46.0(9)
C53 Yb51 N52 C80 68.1(9)
C52 Yb51 N52 C80 98.4(9)
C60 Yb51 N52 C80 -58.3(9)
C56 Yb51 N52 C80 -84.1(8)
C57 Yb51 N52 C80 -107.5(8)
C58 Yb51 N52 C80 -99.4(9)
C59 Yb51 N52 C80 -60.8(9)
C51 Yb51 N52 C80 91.5(8)
C55 Yb51 N52 C80 62.1(8)
N51 Yb51 N52 C76 11.9(8)
C54 Yb51 N52 C76 -115.6(8)
C53 Yb51 N52 C76 -93.5(9)
C52 Yb51 N52 C76 -63.2(9)
C60 Yb51 N52 C76 140.1(8)
C56 Yb51 N52 C76 114.3(9)
C57 Yb51 N52 C76 90.9(8)
C58 Yb51 N52 C76 99.0(9)
C59 Yb51 N52 C76 137.6(8)
C51 Yb51 N52 C76 -70.1(8)
C55 Yb51 N52 C76 -99.5(8)
N52 Yb51 C51 C52 167.0(7)
N51 Yb51 C51 C52 98.8(7)
C54 Yb51 C51 C52 -78.3(7)
C53 Yb51 C51 C52 -37.4(6)
C60 Yb51 C51 C52 -94.2(10)
C56 Yb51 C51 C52 -170.8(17)
C57 Yb51 C51 C52 54.4(12)
C58 Yb51 C51 C52 0.7(10)
C59 Yb51 C51 C52 -46.3(9)
C55 Yb51 C51 C52 -114.2(10)
N52 Yb51 C51 C55 -78.7(7)
N51 Yb51 C51 C55 -146.9(7)
C54 Yb51 C51 C55 36.0(6)
C53 Yb51 C51 C55 76.8(7)
C52 Yb51 C51 C55 114.2(10)
C60 Yb51 C51 C55 20.0(11)
C56 Yb51 C51 C55 -57(2)
C57 Yb51 C51 C55 168.6(8)
C58 Yb51 C51 C55 114.9(7)
C59 Yb51 C51 C55 67.9(9)
N52 Yb51 C51 C61 45.4(10)
N51 Yb51 C51 C61 -22.8(10)
C54 Yb51 C51 C61 160.1(12)
C53 Yb51 C51 C61 -159.0(12)
C52 Yb51 C51 C61 -121.6(13)
C60 Yb51 C51 C61 144.2(11)
C56 Yb51 C51 C61 68(2)
C57 Yb51 C51 C61 -67.2(14)
C58 Yb51 C51 C61 -120.9(10)
C59 Yb51 C51 C61 -167.9(9)
C55 Yb51 C51 C61 124.2(13)
C55 C51 C52 C53 1.3(12)
C61 C51 C52 C53 -174.0(10)
Yb51 C51 C52 C53 69.2(8)
C55 C51 C52 C62 168.1(11)
C61 C51 C52 C62 -7.2(17)
Yb51 C51 C52 C62 -124.0(11)
C55 C51 C52 Yb51 -67.9(8)
C61 C51 C52 Yb51 116.8(10)
N52 Yb51 C52 C51 -14.0(8)
N51 Yb51 C52 C51 -77.7(7)
C54 Yb51 C52 C51 76.2(7)
C53 Yb51 C52 C51 113.9(9)
C60 Yb51 C52 C51 128.0(7)
C56 Yb51 C52 C51 174.0(11)
C57 Yb51 C52 C51 -156.2(6)
C58 Yb51 C52 C51 -179.6(6)
C59 Yb51 C52 C51 148.0(6)
C55 Yb51 C52 C51 36.7(6)
N52 Yb51 C52 C53 -128.0(6)
N51 Yb51 C52 C53 168.4(7)
C54 Yb51 C52 C53 -37.7(6)
C60 Yb51 C52 C53 14.1(10)
C56 Yb51 C52 C53 60.0(15)
C57 Yb51 C52 C53 89.9(7)
C58 Yb51 C52 C53 66.5(7)
C59 Yb51 C52 C53 34.1(8)
C51 Yb51 C52 C53 -113.9(9)
C55 Yb51 C52 C53 -77.2(7)
N52 Yb51 C52 C62 108.0(11)
N51 Yb51 C52 C62 44.4(11)
C54 Yb51 C52 C62 -161.7(13)
C53 Yb51 C52 C62 -124.0(14)
C60 Yb51 C52 C62 -110.0(12)
C56 Yb51 C52 C62 -64.0(19)
C57 Yb51 C52 C62 -34.1(14)
C58 Yb51 C52 C62 -57.5(12)
C59 Yb51 C52 C62 -89.9(12)
C51 Yb51 C52 C62 122.0(15)
C55 Yb51 C52 C62 158.8(14)
C51 C52 C53 C54 -3.1(12)
C62 C52 C53 C54 -169.4(11)
Yb51 C52 C53 C54 68.2(8)
C51 C52 C53 C63 171.7(10)
C62 C52 C53 C63 5.5(18)
Yb51 C52 C53 C63 -117.0(11)
C51 C52 C53 Yb51 -71.3(8)
C62 C52 C53 Yb51 122.5(12)
N52 Yb51 C53 C52 67.9(8)
N51 Yb51 C53 C52 -12.8(8)
C54 Yb51 C53 C52 113.3(9)
C60 Yb51 C53 C52 -170.5(7)
C56 Yb51 C53 C52 -156.5(6)
C57 Yb51 C53 C52 -117.7(6)
C58 Yb51 C53 C52 -121.6(7)
C59 Yb51 C53 C52 -149.6(7)
C51 Yb51 C53 C52 36.2(6)
C55 Yb51 C53 C52 75.6(7)
N52 Yb51 C53 C54 -45.4(9)
N51 Yb51 C53 C54 -126.1(7)
C52 Yb51 C53 C54 -113.3(9)
C60 Yb51 C53 C54 76.2(7)
C56 Yb51 C53 C54 90.2(7)
C57 Yb51 C53 C54 129.1(6)
C58 Yb51 C53 C54 125.1(7)
C59 Yb51 C53 C54 97.1(7)
C51 Yb51 C53 C54 -77.0(7)
C55 Yb51 C53 C54 -37.6(6)
N52 Yb51 C53 C63 -170.0(10)
N51 Yb51 C53 C63 109.3(11)
C54 Yb51 C53 C63 -124.6(14)
C52 Yb51 C53 C63 122.1(14)
C60 Yb51 C53 C63 -48.4(12)
C56 Yb51 C53 C63 -34.4(14)
C57 Yb51 C53 C63 4.5(13)
C58 Yb51 C53 C63 0.5(11)
C59 Yb51 C53 C63 -27.5(11)
C51 Yb51 C53 C63 158.4(13)
C55 Yb51 C53 C63 -162.3(13)
C52 C53 C54 C55 3.7(13)
C63 C53 C54 C55 -171.0(11)
Yb51 C53 C54 C55 72.0(8)
C52 C53 C54 C64 174.2(11)
C63 C53 C54 C64 -0.5(19)
Yb51 C53 C54 C64 -117.4(12)
C52 C53 C54 Yb51 -68.4(8)
C63 C53 C54 Yb51 116.9(11)
N52 Yb51 C54 C55 33.4(8)
N51 Yb51 C54 C55 -39.4(9)
C53 Yb51 C54 C55 -111.4(10)
C52 Yb51 C54 C55 -74.4(7)
C60 Yb51 C54 C55 136.2(7)
C56 Yb51 C54 C55 129.0(7)
C57 Yb51 C54 C55 168.5(6)
C58 Yb51 C54 C55 -174.7(7)
C59 Yb51 C54 C55 164.8(7)
C51 Yb51 C54 C55 -35.7(6)
N52 Yb51 C54 C53 144.7(7)
N51 Yb51 C54 C53 71.9(8)
C52 Yb51 C54 C53 37.0(6)
C60 Yb51 C54 C53 -112.4(7)
C56 Yb51 C54 C53 -119.6(6)
C57 Yb51 C54 C53 -80.1(8)
C58 Yb51 C54 C53 -63.4(7)
C59 Yb51 C54 C53 -83.9(7)
C51 Yb51 C54 C53 75.6(7)
C55 Yb51 C54 C53 111.4(10)
N52 Yb51 C54 C64 -91.9(12)
N51 Yb51 C54 C64 -164.7(10)
C53 Yb51 C54 C64 123.4(15)
C52 Yb51 C54 C64 160.4(14)
C60 Yb51 C54 C64 11.0(12)
C56 Yb51 C54 C64 3.8(14)
C57 Yb51 C54 C64 43.3(14)
C58 Yb51 C54 C64 60.0(12)
C59 Yb51 C54 C64 39.5(12)
C51 Yb51 C54 C64 -161.0(14)
C55 Yb51 C54 C64 -125.2(15)
C53 C54 C55 C51 -2.9(13)
C64 C54 C55 C51 -173.5(11)
Yb51 C54 C55 C51 66.8(8)
C53 C54 C55 C65 168.9(10)
C64 C54 C55 C65 -1.6(19)
Yb51 C54 C55 C65 -121.4(11)
C53 C54 C55 Yb51 -69.7(7)
C64 C54 C55 Yb51 119.7(12)
C52 C51 C55 C54 1.0(13)
C61 C51 C55 C54 176.3(10)
Yb51 C51 C55 C54 -65.0(8)
C52 C51 C55 C65 -170.8(10)
C61 C51 C55 C65 4.5(18)
Yb51 C51 C55 C65 123.2(11)
C52 C51 C55 Yb51 66.0(7)
C61 C51 C55 Yb51 -118.7(11)
N52 Yb51 C55 C54 -147.2(8)
N51 Yb51 C55 C54 149.6(7)
C53 Yb51 C55 C54 39.0(6)
C52 Yb51 C55 C54 79.3(8)
C60 Yb51 C55 C54 -52.7(8)
C56 Yb51 C55 C54 -80.5(9)
C57 Yb51 C55 C54 -42(2)
C58 Yb51 C55 C54 8.3(10)
C59 Yb51 C55 C54 -18.0(9)
C51 Yb51 C55 C54 115.7(10)
N52 Yb51 C55 C51 97.0(7)
N51 Yb51 C55 C51 33.9(7)
C54 Yb51 C55 C51 -115.7(10)
C53 Yb51 C55 C51 -76.8(7)
C52 Yb51 C55 C51 -36.4(6)
C60 Yb51 C55 C51 -168.4(7)
C56 Yb51 C55 C51 163.8(7)
C57 Yb51 C55 C51 -158.1(16)
C58 Yb51 C55 C51 -107.4(8)
C59 Yb51 C55 C51 -133.8(7)
N52 Yb51 C55 C65 -25.9(11)
N51 Yb51 C55 C65 -89.0(11)
C54 Yb51 C55 C65 121.3(15)
C53 Yb51 C55 C65 160.3(14)
C52 Yb51 C55 C65 -159.4(13)
C60 Yb51 C55 C65 68.7(12)
C56 Yb51 C55 C65 40.9(14)
C57 Yb51 C55 C65 79(2)
C58 Yb51 C55 C65 129.6(11)
C59 Yb51 C55 C65 103.3(12)
C51 Yb51 C55 C65 -122.9(15)
N52 Yb51 C56 C60 119.2(8)
N51 Yb51 C56 C60 -174.5(7)
C54 Yb51 C56 C60 14.4(9)
C53 Yb51 C56 C60 -27.4(10)
C52 Yb51 C56 C60 -68.2(15)
C57 Yb51 C56 C60 -112.7(10)
C58 Yb51 C56 C60 -76.1(8)
C59 Yb51 C56 C60 -36.5(7)
C51 Yb51 C56 C60 97.1(19)
C55 Yb51 C56 C60 54.1(10)
N52 Yb51 C56 C57 -128.1(7)
N51 Yb51 C56 C57 -61.8(7)
C54 Yb51 C56 C57 127.1(7)
C53 Yb51 C56 C57 85.3(9)
C52 Yb51 C56 C57 44.6(16)
C60 Yb51 C56 C57 112.7(10)
C58 Yb51 C56 C57 36.6(6)
C59 Yb51 C56 C57 76.2(7)
C51 Yb51 C56 C57 -150.2(16)
C55 Yb51 C56 C57 166.8(6)
N52 Yb51 C56 C66 -6.2(10)
N51 Yb51 C56 C66 60.0(11)
C54 Yb51 C56 C66 -111.0(11)
C53 Yb51 C56 C66 -152.8(10)
C52 Yb51 C56 C66 166.4(11)
C60 Yb51 C56 C66 -125.5(14)
C57 Yb51 C56 C66 121.8(14)
C58 Yb51 C56 C66 158.5(13)
C59 Yb51 C56 C66 -161.9(13)
C51 Yb51 C56 C66 -28(3)
C55 Yb51 C56 C66 -71.4(13)
C60 C56 C57 C58 1.0(13)
C66 C56 C57 C58 173.3(10)
Yb51 C56 C57 C58 -68.5(7)
C60 C56 C57 C67 -172.8(10)
C66 C56 C57 C67 -0.6(17)
Yb51 C56 C57 C67 117.6(10)
C60 C56 C57 Yb51 69.5(8)
C66 C56 C57 Yb51 -118.2(11)
N52 Yb51 C57 C56 53.6(7)
N51 Yb51 C57 C56 119.2(7)
C54 Yb51 C57 C56 -82.0(9)
C53 Yb51 C57 C56 -122.0(8)
C52 Yb51 C57 C56 -161.9(7)
C60 Yb51 C57 C56 -37.4(7)
C58 Yb51 C57 C56 -114.0(10)
C59 Yb51 C57 C56 -76.9(8)
C51 Yb51 C57 C56 163.1(9)
C55 Yb51 C57 C56 -49(2)
N52 Yb51 C57 C58 167.6(7)
N51 Yb51 C57 C58 -126.8(7)
C54 Yb51 C57 C58 32.0(10)
C53 Yb51 C57 C58 -8.0(8)
C52 Yb51 C57 C58 -47.9(9)
C60 Yb51 C57 C58 76.6(7)
C56 Yb51 C57 C58 114.0(10)
C59 Yb51 C57 C58 37.0(6)
C51 Yb51 C57 C58 -82.9(11)
C55 Yb51 C57 C58 65(2)
N52 Yb51 C57 C67 -66.9(9)
N51 Yb51 C57 C67 -1.2(9)
C54 Yb51 C57 C67 157.6(8)
C53 Yb51 C57 C67 117.6(9)
C52 Yb51 C57 C67 77.7(10)
C60 Yb51 C57 C67 -157.8(10)
C56 Yb51 C57 C67 -120.4(12)
C58 Yb51 C57 C67 125.6(12)
C59 Yb51 C57 C67 162.6(10)
C51 Yb51 C57 C67 42.7(14)
C55 Yb51 C57 C67 -169.6(15)
C56 C57 C58 C59 -1.5(12)
C67 C57 C58 C59 172.1(10)
Yb51 C57 C58 C59 -68.8(7)
C56 C57 C58 C68 -170.6(10)
C67 C57 C58 C68 2.9(18)
Yb51 C57 C58 C68 122.1(10)
C56 C57 C58 Yb51 67.3(8)
C67 C57 C58 Yb51 -119.1(11)
N52 Yb51 C58 C57 -16.3(9)
N51 Yb51 C58 C57 54.8(7)
C54 Yb51 C58 C57 -158.8(6)
C53 Yb51 C58 C57 173.7(7)
C52 Yb51 C58 C57 145.8(7)
C60 Yb51 C58 C57 -76.5(8)
C56 Yb51 C58 C57 -36.8(6)
C59 Yb51 C58 C57 -113.5(10)
C51 Yb51 C58 C57 145.5(7)
C55 Yb51 C58 C57 -163.3(7)
N52 Yb51 C58 C59 97.3(7)
N51 Yb51 C58 C59 168.3(7)
C54 Yb51 C58 C59 -45.3(7)
C53 Yb51 C58 C59 -72.8(7)
C52 Yb51 C58 C59 -100.6(7)
C60 Yb51 C58 C59 37.1(6)
C56 Yb51 C58 C59 76.7(7)
C57 Yb51 C58 C59 113.5(10)
C51 Yb51 C58 C59 -101.0(8)
C55 Yb51 C58 C59 -49.8(9)
N52 Yb51 C58 C68 -139.9(9)
N51 Yb51 C58 C68 -68.8(9)
C54 Yb51 C58 C68 77.6(10)
C53 Yb51 C58 C68 50.1(10)
C52 Yb51 C58 C68 22.2(10)
C60 Yb51 C58 C68 159.9(11)
C56 Yb51 C58 C68 -160.4(11)
C57 Yb51 C58 C68 -123.6(13)
C59 Yb51 C58 C68 122.9(12)
C51 Yb51 C58 C68 21.9(12)
C55 Yb51 C58 C68 73.1(11)
C57 C58 C59 C60 1.3(12)
C68 C58 C59 C60 170.6(10)
Yb51 C58 C59 C60 -67.3(8)
C57 C58 C59 C69 -169.5(10)
C68 C58 C59 C69 -0.2(16)
Yb51 C58 C59 C69 121.9(10)
C57 C58 C59 Yb51 68.6(7)
C68 C58 C59 Yb51 -122.1(10)
N52 Yb51 C59 C60 5.0(9)
N51 Yb51 C59 C60 97.9(8)
C54 Yb51 C59 C60 -106.8(8)
C53 Yb51 C59 C60 -137.3(8)
C52 Yb51 C59 C60 -153.7(7)
C56 Yb51 C59 C60 36.6(6)
C57 Yb51 C59 C60 76.3(7)
C58 Yb51 C59 C60 113.2(9)
C51 Yb51 C59 C60 -130.6(8)
C55 Yb51 C59 C60 -98.0(7)
N52 Yb51 C59 C58 -108.1(7)
N51 Yb51 C59 C58 -15.2(9)
C54 Yb51 C59 C58 140.0(7)
C53 Yb51 C59 C58 109.5(7)
C52 Yb51 C59 C58 93.2(6)
C60 Yb51 C59 C58 -113.2(9)
C56 Yb51 C59 C58 -76.5(6)
C57 Yb51 C59 C58 -36.9(6)
C51 Yb51 C59 C58 116.3(6)
C55 Yb51 C59 C58 148.9(6)
N52 Yb51 C59 C69 130.9(12)
N51 Yb51 C59 C69 -136.3(11)
C54 Yb51 C59 C69 19.0(12)
C53 Yb51 C59 C69 -11.5(12)
C52 Yb51 C59 C69 -27.8(13)
C60 Yb51 C59 C69 125.8(15)
C56 Yb51 C59 C69 162.5(14)
C57 Yb51 C59 C69 -157.9(14)
C58 Yb51 C59 C69 -121.0(15)
C51 Yb51 C59 C69 -4.8(15)
C55 Yb51 C59 C69 27.8(14)
C57 C56 C60 C59 -0.2(14)
C66 C56 C60 C59 -172.0(11)
Yb51 C56 C60 C59 70.3(9)
C57 C56 C60 C70 165.8(12)
C66 C56 C60 C70 -6(2)
Yb51 C56 C60 C70 -123.7(13)
C57 C56 C60 Yb51 -70.5(8)
C66 C56 C60 Yb51 117.6(11)
C58 C59 C60 C56 -0.7(13)
C69 C59 C60 C56 169.5(10)
Yb51 C59 C60 C56 -69.1(9)
C58 C59 C60 C70 -168.0(10)
C69 C59 C60 C70 2.2(19)
Yb51 C59 C60 C70 123.6(11)
C58 C59 C60 Yb51 68.4(7)
C69 C59 C60 Yb51 -121.3(11)
N52 Yb51 C60 C56 -61.7(7)
N51 Yb51 C60 C56 6.9(9)
C54 Yb51 C60 C56 -168.8(7)
C53 Yb51 C60 C56 160.8(7)
C52 Yb51 C60 C56 153.3(7)
C57 Yb51 C60 C56 37.4(6)
C58 Yb51 C60 C56 77.0(7)
C59 Yb51 C60 C56 114.3(10)
C51 Yb51 C60 C56 -156.5(7)
C55 Yb51 C60 C56 -145.1(6)
N52 Yb51 C60 C59 -176.0(7)
N51 Yb51 C60 C59 -107.3(8)
C54 Yb51 C60 C59 76.9(7)
C53 Yb51 C60 C59 46.6(8)
C52 Yb51 C60 C59 39.1(10)
C56 Yb51 C60 C59 -114.3(10)
C57 Yb51 C60 C59 -76.9(7)
C58 Yb51 C60 C59 -37.2(6)
C51 Yb51 C60 C59 89.2(9)
C55 Yb51 C60 C59 100.6(7)
N52 Yb51 C60 C70 65.5(14)
N51 Yb51 C60 C70 134.2(13)
C54 Yb51 C60 C70 -41.6(14)
C53 Yb51 C60 C70 -71.9(14)
C52 Yb51 C60 C70 -79.4(15)
C56 Yb51 C60 C70 127.2(18)
C57 Yb51 C60 C70 164.6(16)
C58 Yb51 C60 C70 -155.7(16)
C59 Yb51 C60 C70 -118.5(17)
C51 Yb51 C60 C70 -29.2(18)
C55 Yb51 C60 C70 -17.9(15)
C75 N51 C71 C72 -0.8(17)
Yb51 N51 C71 C72 -171.4(9)
C75 N51 C71 C81 -178.3(10)
Yb51 N51 C71 C81 11.1(15)
N51 C71 C72 C73 1(2)
C81 C71 C72 C73 178.3(13)
C71 C72 C73 C74 1(2)
C72 C73 C74 C75 -3(2)
C71 N51 C75 C74 -1.0(16)
Yb51 N51 C75 C74 170.3(8)
C71 N51 C75 C76 -177.4(11)
Yb51 N51 C75 C76 -6.1(13)
C73 C74 C75 N51 2.6(19)
C73 C74 C75 C76 178.9(13)
C80 N52 C76 C77 -4.0(17)
Yb51 N52 C76 C77 158.5(8)
C80 N52 C76 C75 177.2(10)
Yb51 N52 C76 C75 -20.3(14)
N51 C75 C76 N52 18.2(17)
C74 C75 C76 N52 -158.1(11)
N51 C75 C76 C77 -160.6(10)
C74 C75 C76 C77 23.1(18)
N52 C76 C77 C78 4.2(19)
C75 C76 C77 C78 -177.0(13)
C76 C77 C78 C79 -3(2)
C77 C78 C79 C80 2(2)
C76 N52 C80 C79 2.9(17)
Yb51 N52 C80 C79 -158.2(9)
C76 N52 C80 C82 -177.1(10)
Yb51 N52 C80 C82 21.9(14)
C78 C79 C80 N52 -2(2)
C78 C79 C80 C82 178.1(13)
